data_7058019
loop_
_publ_author_name
'Domasevitch, Konstantin V.'
'Gospodinov, Ivan'
'Krautscheid, Harald'
'Klapoetke, Thomas M.'
'Stierstorfer, Joerg'

_publ_section_title
;
 Facile and selective polynitrations at the 4-pyrazolyl dual backbone: A
 straightforward access to a series of high-density energetic materials
;
_journal_name_full 'New Journal of Chemistry'
_journal_paper_doi 10.1039/C8NJ05266B
_journal_year 2018
_chemical_formula_moiety 'C6 H3 N7 O6'
_chemical_formula_sum 'C6 H3 N7 O6'
_chemical_formula_weight 269.15
_chemical_name_systematic
;
3,5,3'-Trinitro-4,4'-bipyrazole
;
_space_group_crystal_system monoclinic
_space_group_IT_number 14
_space_group_name_Hall '-P 2ybc'
_space_group_name_H-M_alt 'P 1 21/c 1'
_symmetry_space_group_name_Hall '-P 2ybc'
_symmetry_space_group_name_H-M 'P 1 21/c 1'
_atom_sites_solution_hydrogens difmap
_atom_sites_solution_primary direct
_atom_sites_solution_secondary difmap
_audit_creation_method SHELXL-2014/7
_audit_update_record
;
2018-04-11 deposited with the CCDC.
2018-12-06 downloaded from the CCDC.
;
_cell_angle_alpha 90
_cell_angle_beta 114.148(10)
_cell_angle_gamma 90
_cell_formula_units_Z 4
_cell_length_a 8.6064(8)
_cell_length_b 11.9636(9)
_cell_length_c 10.1200(9)
_cell_measurement_reflns_used 8000
_cell_measurement_temperature 213(2)
_cell_measurement_theta_max 28.009
_cell_measurement_theta_min 2.594
_cell_volume 950.81(16)
_computing_cell_refinement 'IPDS Software (Stoe & Cie, 2000)'
_computing_data_collection 'IPDS Software (Stoe & Cie, 2000)'
_computing_data_reduction 'IPDS Software (Stoe & Cie, 2000)'
_computing_molecular_graphics 'Diamond 2.1e (Brandenburg, 1999)'
_computing_publication_material 'WinGX 1.70.01 (Farrugia, 1999)'
_computing_structure_refinement 'SHELXL-2014/7 (Sheldrick, 2014)'
_computing_structure_solution 'SHELXS-97 (Sheldrick, 2008)'
_diffrn_ambient_temperature 213(2)
_diffrn_measured_fraction_theta_full 0.998
_diffrn_measured_fraction_theta_max 0.997
_diffrn_measurement_device_type 'Stoe Image Plate Diffraction System'
_diffrn_measurement_method '\f oscillation scans'
_diffrn_radiation_type MoK\a
_diffrn_radiation_wavelength 0.71073
_diffrn_reflns_av_R_equivalents 0.0434
_diffrn_reflns_av_unetI/netI 0.0617
_diffrn_reflns_Laue_measured_fraction_full 0.998
_diffrn_reflns_Laue_measured_fraction_max 0.997
_diffrn_reflns_limit_h_max 11
_diffrn_reflns_limit_h_min -11
_diffrn_reflns_limit_k_max 15
_diffrn_reflns_limit_k_min -15
_diffrn_reflns_limit_l_max 13
_diffrn_reflns_limit_l_min -13
_diffrn_reflns_number 8130
_diffrn_reflns_point_group_measured_fraction_full 0.998
_diffrn_reflns_point_group_measured_fraction_max 0.997
_diffrn_reflns_theta_full 25.242
_diffrn_reflns_theta_max 28.009
_diffrn_reflns_theta_min 2.594
_diffrn_source 'fine-focus sealed tube'
_exptl_absorpt_coefficient_mu 0.170
_exptl_absorpt_correction_type none
_exptl_crystal_colour colorless
_exptl_crystal_density_diffrn 1.880
_exptl_crystal_description prism
_exptl_crystal_F_000 544
_exptl_crystal_size_max 0.220
_exptl_crystal_size_mid 0.180
_exptl_crystal_size_min 0.170
_refine_diff_density_max 0.215
_refine_diff_density_min -0.201
_refine_diff_density_rms 0.047
_refine_ls_extinction_method none
_refine_ls_goodness_of_fit_ref 0.814
_refine_ls_hydrogen_treatment refall
_refine_ls_matrix_type full
_refine_ls_number_parameters 184
_refine_ls_number_reflns 2294
_refine_ls_number_restraints 0
_refine_ls_restrained_S_all 0.814
_refine_ls_R_factor_all 0.0701
_refine_ls_R_factor_gt 0.0384
_refine_ls_shift/su_max 0.000
_refine_ls_shift/su_mean 0.000
_refine_ls_structure_factor_coef Fsqd
_refine_ls_weighting_details 'w=1/[\s^2^(Fo^2^)+(0.0491P)^2^] where P=(Fo^2^+2Fc^2^)/3'
_refine_ls_weighting_scheme calc
_refine_ls_wR_factor_gt 0.0805
_refine_ls_wR_factor_ref 0.0858
_reflns_Friedel_coverage 0.000
_reflns_number_gt 1365
_reflns_number_total 2294
_reflns_threshold_expression 'I > 2\s(I)'
_cod_data_source_file c8nj05266b2.cif
_cod_data_source_block 4
_cod_database_code 7058019
_shelx_shelxl_version_number 2014/7
_shelx_space_group_comment
;
The symmetry employed for this shelxl refinement is uniquely defined
by the following loop, which should always be used as a source of
symmetry information in preference to the above space-group names.
They are only intended as comments.
;
_shelx_estimated_absorpt_t_min 0.964
_shelx_estimated_absorpt_t_max 0.972

loop_
_space_group_symop_operation_xyz
'x, y, z'
'-x, y+1/2, -z+1/2'
'-x, -y, -z'
'x, -y-1/2, z-1/2'

loop_
_atom_site_label
_atom_site_type_symbol
_atom_site_fract_x
_atom_site_fract_y
_atom_site_fract_z
_atom_site_U_iso_or_equiv
_atom_site_adp_type
_atom_site_occupancy
_atom_site_site_symmetry_order
_atom_site_calc_flag
O1 O 0.01647(17) -0.07801(13) 0.21340(18) 0.0503(4) Uani 1 1 d
O2 O 0.29130(16) -0.06404(12) 0.31299(15) 0.0434(4) Uani 1 1 d
O3 O 0.08881(15) 0.40657(11) -0.03365(16) 0.0394(3) Uani 1 1 d
O4 O 0.34954(15) 0.35051(12) 0.05652(17) 0.0424(4) Uani 1 1 d
O5 O 0.59504(18) 0.12765(15) -0.07928(17) 0.0547(4) Uani 1 1 d
O6 O 0.33470(16) 0.15007(14) -0.10764(16) 0.0483(4) Uani 1 1 d
N1 N -0.01771(18) 0.12984(14) 0.11804(17) 0.0317(4) Uani 1 1 d
N2 N -0.01070(16) 0.22826(14) 0.06117(16) 0.0304(4) Uani 1 1 d
N3 N 0.7082(2) 0.11033(14) 0.33647(19) 0.0354(4) Uani 1 1 d
N4 N 0.70137(17) 0.11789(13) 0.20220(18) 0.0337(4) Uani 1 1 d
N5 N 0.14951(18) -0.02899(13) 0.23919(16) 0.0320(4) Uani 1 1 d
N6 N 0.20012(17) 0.33797(13) 0.03135(16) 0.0289(3) Uani 1 1 d
N7 N 0.48542(19) 0.13702(14) -0.03235(18) 0.0361(4) Uani 1 1 d
C1 C 0.1352(2) 0.07971(15) 0.17561(18) 0.0260(4) Uani 1 1 d
C2 C 0.25363(18) 0.14707(15) 0.15459(18) 0.0242(4) Uani 1 1 d
C3 C 0.15095(19) 0.23727(15) 0.08198(18) 0.0248(4) Uani 1 1 d
C4 C 0.5559(2) 0.11664(17) 0.3408(2) 0.0336(4) Uani 1 1 d
C5 C 0.43758(19) 0.13053(15) 0.20140(19) 0.0261(4) Uani 1 1 d
C6 C 0.5370(2) 0.13023(15) 0.1204(2) 0.0278(4) Uani 1 1 d
H1N H -0.100(3) 0.1112(19) 0.126(2) 0.048(7) Uiso 1 1 d
H2N H 0.797(3) 0.1046(17) 0.408(2) 0.036(6) Uiso 1 1 d
H4 H 0.542(2) 0.1094(16) 0.427(2) 0.028(5) Uiso 1 1 d

loop_
_atom_site_aniso_label
_atom_site_aniso_U_11
_atom_site_aniso_U_22
_atom_site_aniso_U_33
_atom_site_aniso_U_23
_atom_site_aniso_U_13
_atom_site_aniso_U_12
O1 0.0360(8) 0.0476(9) 0.0663(10) 0.0076(8) 0.0199(7) -0.0137(7)
O2 0.0324(7) 0.0453(9) 0.0518(9) 0.0139(7) 0.0168(6) 0.0073(6)
O3 0.0274(7) 0.0343(8) 0.0530(8) 0.0108(7) 0.0128(6) 0.0075(5)
O4 0.0230(6) 0.0391(8) 0.0678(10) 0.0096(7) 0.0214(6) -0.0005(5)
O5 0.0487(8) 0.0731(12) 0.0586(10) -0.0014(9) 0.0387(8) 0.0060(8)
O6 0.0307(7) 0.0696(11) 0.0412(8) 0.0022(8) 0.0112(6) 0.0005(7)
N1 0.0157(7) 0.0434(10) 0.0396(9) 0.0034(8) 0.0149(6) -0.0011(6)
N2 0.0196(7) 0.0372(9) 0.0368(8) 0.0038(7) 0.0139(6) 0.0014(6)
N3 0.0163(7) 0.0456(11) 0.0387(9) 0.0072(8) 0.0055(7) 0.0032(7)
N4 0.0202(7) 0.0352(9) 0.0483(10) 0.0046(8) 0.0166(7) 0.0030(6)
N5 0.0273(8) 0.0364(9) 0.0354(9) 0.0000(7) 0.0159(7) -0.0030(7)
N6 0.0216(7) 0.0314(9) 0.0345(8) -0.0005(7) 0.0124(6) 0.0013(6)
N7 0.0299(8) 0.0387(10) 0.0442(10) -0.0020(8) 0.0196(7) -0.0011(7)
C1 0.0191(8) 0.0334(10) 0.0270(9) 0.0015(8) 0.0109(7) 0.0007(7)
C2 0.0168(7) 0.0312(10) 0.0261(8) -0.0015(8) 0.0102(6) -0.0011(6)
C3 0.0181(7) 0.0296(10) 0.0279(9) -0.0005(8) 0.0105(6) 0.0010(7)
C4 0.0240(9) 0.0403(12) 0.0371(11) 0.0064(9) 0.0130(8) 0.0020(7)
C5 0.0173(7) 0.0245(9) 0.0365(10) 0.0024(8) 0.0110(7) 0.0001(6)
C6 0.0213(8) 0.0262(9) 0.0387(10) 0.0017(8) 0.0150(7) 0.0006(7)

loop_
_atom_type_symbol
_atom_type_description
_atom_type_scat_dispersion_real
_atom_type_scat_dispersion_imag
_atom_type_scat_source
C C 0.0033 0.0016 'International Tables Vol C Tables 4.2.6.8 and 6.1.1.4'
H H 0.0000 0.0000 'International Tables Vol C Tables 4.2.6.8 and 6.1.1.4'
N N 0.0061 0.0033 'International Tables Vol C Tables 4.2.6.8 and 6.1.1.4'
O O 0.0106 0.0060 'International Tables Vol C Tables 4.2.6.8 and 6.1.1.4'

loop_
_geom_angle_atom_site_label_1
_geom_angle_atom_site_label_2
_geom_angle_atom_site_label_3
_geom_angle
N2 N1 C1 112.04(14)
N2 N1 H1N 120.5(17)
C1 N1 H1N 126.7(17)
N1 N2 C3 103.61(14)
C4 N3 N4 113.25(16)
C4 N3 H2N 123.9(15)
N4 N3 H2N 122.8(15)
C6 N4 N3 103.55(14)
O2 N5 O1 125.88(16)
O2 N5 C1 117.97(14)
O1 N5 C1 116.16(15)
O4 N6 O3 123.85(16)
O4 N6 C3 118.00(14)
O3 N6 C3 118.15(13)
O6 N7 O5 124.28(17)
O6 N7 C6 117.78(15)
O5 N7 C6 117.93(15)
N1 C1 C2 109.04(16)
N1 C1 N5 119.25(15)
C2 C1 N5 131.66(15)
C1 C2 C3 100.58(13)
C1 C2 C5 129.59(16)
C3 C2 C5 129.78(15)
N2 C3 C2 114.71(15)
N2 C3 N6 117.04(15)
C2 C3 N6 128.23(14)
N3 C4 C5 107.42(17)
N3 C4 H4 122.2(11)
C5 C4 H4 130.3(11)
C4 C5 C6 103.10(14)
C4 C5 C2 126.66(15)
C6 C5 C2 130.18(16)
N4 C6 C5 112.66(17)
N4 C6 N7 117.66(15)
C5 C6 N7 129.63(15)

loop_
_geom_bond_atom_site_label_1
_geom_bond_atom_site_label_2
_geom_bond_distance
O1 N5 1.2159(19)
O2 N5 1.2154(18)
O3 N6 1.2282(19)
O4 N6 1.2138(18)
O5 N7 1.2226(19)
O6 N7 1.216(2)
N1 N2 1.323(2)
N1 C1 1.343(2)
N1 H1N 0.78(2)
N2 C3 1.324(2)
N3 C4 1.331(2)
N3 N4 1.339(2)
N3 H2N 0.81(2)
N4 C6 1.323(2)
N5 C1 1.434(2)
N6 C3 1.439(2)
N7 C6 1.425(2)
C1 C2 1.382(2)
C2 C3 1.398(2)
C2 C5 1.468(2)
C4 C5 1.371(3)
C4 H4 0.93(2)
C5 C6 1.407(2)

loop_
_geom_torsion_atom_site_label_1
_geom_torsion_atom_site_label_2
_geom_torsion_atom_site_label_3
_geom_torsion_atom_site_label_4
_geom_torsion
C1 N1 N2 C3 1.4(2)
C4 N3 N4 C6 0.5(2)
N2 N1 C1 C2 -1.1(2)
N2 N1 C1 N5 -178.68(15)
O2 N5 C1 N1 -167.00(16)
O1 N5 C1 N1 13.1(2)
O2 N5 C1 C2 16.1(3)
O1 N5 C1 C2 -163.78(19)
N1 C1 C2 C3 0.36(19)
N5 C1 C2 C3 177.51(18)
N1 C1 C2 C5 177.95(17)
N5 C1 C2 C5 -4.9(3)
N1 N2 C3 C2 -1.1(2)
N1 N2 C3 N6 -179.70(15)
C1 C2 C3 N2 0.5(2)
C5 C2 C3 N2 -177.08(17)
C1 C2 C3 N6 178.86(17)
C5 C2 C3 N6 1.3(3)
O4 N6 C3 N2 176.02(16)
O3 N6 C3 N2 -3.4(2)
O4 N6 C3 C2 -2.3(3)
O3 N6 C3 C2 178.30(17)
N4 N3 C4 C5 -0.7(2)
N3 C4 C5 C6 0.5(2)
N3 C4 C5 C2 -176.74(18)
C1 C2 C5 C4 -58.2(3)
C3 C2 C5 C4 118.7(2)
C1 C2 C5 C6 125.2(2)
C3 C2 C5 C6 -57.8(3)
N3 N4 C6 C5 -0.1(2)
N3 N4 C6 N7 -177.89(16)
C4 C5 C6 N4 -0.3(2)
C2 C5 C6 N4 176.86(17)
C4 C5 C6 N7 177.19(19)
C2 C5 C6 N7 -5.7(3)
O6 N7 C6 N4 -178.91(17)
O5 N7 C6 N4 2.2(3)
O6 N7 C6 C5 3.7(3)
O5 N7 C6 C5 -175.19(19)
